data_7060081
loop_
_publ_author_name
'Mironova, Olga A.'
'Ryadun, Aleksey A.'
'Sukhikh, Taisiya S.'
'Konchenko, Sergey N.'
'Pushkarevsky, Nikolay A.'

_publ_section_title
;
 Synthesis and luminescence studies of lanthanide complexes (Gd, Tb, Dy)
 with phenyl- and 2-pyridylthiolates supported by a bulky \b-diketiminate
 ligand. Impact of the ligand environment on terbium(iii) emission
;
_journal_issue 45
_journal_name_full 'New Journal of Chemistry'
_journal_page_first 19769
_journal_page_last 19779
_journal_paper_doi 10.1039/D0NJ04201C
_journal_volume 44
_journal_year 2020
_chemical_formula_moiety '2(C41 H51 N2 S2 Tb), 2(C7 H8)'
_chemical_formula_sum 'C96 H118 N4 S4 Tb2'
_chemical_formula_weight 1774.02
_space_group_crystal_system triclinic
_space_group_IT_number 2
_space_group_name_Hall '-P 1'
_space_group_name_H-M_alt 'P -1'
_atom_sites_solution_hydrogens geom
_atom_sites_solution_primary dual
_audit_creation_date 2020-10-01
_audit_creation_method
;
Olex2 1.2
(compiled 2018.05.29 svn.r3508 for OlexSys, GUI svn.r5506)
;
_audit_update_record
;
2020-10-01 deposited with the CCDC.	2020-10-20 downloaded from the CCDC.
;
_cell_angle_alpha 92.345(2)
_cell_angle_beta 111.744(2)
_cell_angle_gamma 111.629(2)
_cell_formula_units_Z 1
_cell_length_a 11.4580(6)
_cell_length_b 14.6416(7)
_cell_length_c 15.2678(6)
_cell_measurement_reflns_used 9796
_cell_measurement_temperature 150(2)
_cell_measurement_theta_max 27.92
_cell_measurement_theta_min 2.33
_cell_volume 2164.40(18)
_computing_cell_refinement 'Bruker SAINT'
_computing_data_collection 'Bruker APEX2'
_computing_data_reduction 'Bruker SAINT'
_computing_molecular_graphics 'Olex2 (Dolomanov et al., 2009)'
_computing_publication_material 'Olex2 (Dolomanov et al., 2009)'
_computing_structure_refinement 'ShelXL (Sheldrick, 2015)'
_computing_structure_solution 'ShelXT (Sheldrick, 2015)'
_diffrn_ambient_temperature 150(2)
_diffrn_detector_area_resol_mean 8.33
_diffrn_detector_type 'Bruker APEXII CCD area detector'
_diffrn_measured_fraction_theta_full 0.999
_diffrn_measured_fraction_theta_max 0.993
_diffrn_measurement_device '\k-geometry diffractometer'
_diffrn_measurement_device_type 'Bruker APEX-II CCD'
_diffrn_measurement_method '\w and \f scans'
_diffrn_radiation_type MoK\a
_diffrn_radiation_wavelength 0.71073
_diffrn_reflns_av_R_equivalents 0.0315
_diffrn_reflns_av_unetI/netI 0.0306
_diffrn_reflns_Laue_measured_fraction_full 0.999
_diffrn_reflns_Laue_measured_fraction_max 0.993
_diffrn_reflns_limit_h_max 15
_diffrn_reflns_limit_h_min -15
_diffrn_reflns_limit_k_max 19
_diffrn_reflns_limit_k_min -19
_diffrn_reflns_limit_l_max 13
_diffrn_reflns_limit_l_min -20
_diffrn_reflns_number 36467
_diffrn_reflns_point_group_measured_fraction_full 0.999
_diffrn_reflns_point_group_measured_fraction_max 0.993
_diffrn_reflns_theta_full 25.242
_diffrn_reflns_theta_max 27.915
_diffrn_reflns_theta_min 2.002
_exptl_absorpt_coefficient_mu 1.764
_exptl_absorpt_correction_T_max 0.7456
_exptl_absorpt_correction_T_min 0.6086
_exptl_absorpt_correction_type multi-scan
_exptl_absorpt_process_details
'SADABS-2012/1 (Bruker,2012) was used for absorption correction. wR2(int) was 0.0665 before and 0.0431 after correction. The Ratio of minimum to maximum transmission is 0.8163. The \l/2 correction factor is 0.0015.'
_exptl_crystal_colour colourless
_exptl_crystal_colour_primary colourless
_exptl_crystal_density_diffrn 1.361
_exptl_crystal_description prism
_exptl_crystal_F_000 916
_exptl_crystal_preparation Luminescent,Luminescent
_exptl_crystal_size_max 0.4
_exptl_crystal_size_mid 0.28
_exptl_crystal_size_min 0.25
_refine_diff_density_max 0.631
_refine_diff_density_min -0.357
_refine_diff_density_rms 0.064
_refine_ls_extinction_method none
_refine_ls_goodness_of_fit_ref 1.046
_refine_ls_hydrogen_treatment constr
_refine_ls_matrix_type full
_refine_ls_number_parameters 675
_refine_ls_number_reflns 10281
_refine_ls_number_restraints 384
_refine_ls_restrained_S_all 1.051
_refine_ls_R_factor_all 0.0220
_refine_ls_R_factor_gt 0.0193
_refine_ls_shift/su_max 0.005
_refine_ls_shift/su_mean 0.000
_refine_ls_structure_factor_coef Fsqd
_refine_ls_weighting_details 'w=1/[\s^2^(Fo^2^)+(0.0159P)^2^+0.8407P] where P=(Fo^2^+2Fc^2^)/3'
_refine_ls_weighting_scheme calc
_refine_ls_wR_factor_gt 0.0449
_refine_ls_wR_factor_ref 0.0460
_reflns_Friedel_coverage 0.000
_reflns_number_gt 9622
_reflns_number_total 10281
_reflns_threshold_expression 'I > 2\s(I)'
_cod_data_source_file d0nj04201c2.cif
_cod_data_source_block moa78
_cod_depositor_comments 'Adding full bibliography for 7060074--7060081.cif.'
_cod_database_code 7060081
_shelx_shelxl_version_number 2017/1
_shelx_space_group_comment
;
The symmetry employed for this shelxl refinement is uniquely defined
by the following loop, which should always be used as a source of
symmetry information in preference to the above space-group names.
They are only intended as comments.
;
_shelx_estimated_absorpt_t_max 0.667
_shelx_estimated_absorpt_t_min 0.539
_olex2_refinement_description
;
1. Fixed Uiso
 At 1.2 times of:
  All C(H) groups
 At 1.5 times of:
  All C(H,H,H) groups
2. Restrained distances
 C37-C39 \\sim C37A-C39A
 with sigma of 0.04
 C38-C40 \\sim C38A-C40A
 with sigma of 0.04
 C37-C38 \\sim C37A-C38A
 with sigma of 0.02
 C38-C39 \\sim C38A-C39A
 with sigma of 0.02
 C39-C40 \\sim C39A-C40A
 with sigma of 0.02
 S2-C37 \\sim S2A-C37A
 with sigma of 0.04
 C37-C41 \\sim C37A-C41A
 with sigma of 0.04
 C39-C41 \\sim C39A-C41A
 with sigma of 0.04
 C40-C41 \\sim C40A-C41A
 with sigma of 0.02
 S2-C41 \\sim S2A-C41A
 with sigma of 0.04
 C6U-C7U \\sim C7U-C2U \\sim C6T-C7T \\sim C7T-C2T \\sim C2V-C7V \\sim C7V-C6V
 with sigma of 0.02
 C2T-C1T \\sim C3T-C2T \\sim C4T-C3T \\sim C5T-C4T \\sim C6T-C5T \\sim C6T-C1T
\\sim C2U-C1U \\sim C3U-C2U
 \\sim C4U-C3U \\sim C5U-C4U \\sim C6U-C5U \\sim C6U-C1U \\sim C2V-C1V \\sim
C3V-C2V \\sim C4V-C3V \\sim C5V-
 C4V \\sim C6V-C5V \\sim C6V-C1V
 with sigma of 0.02
 Tb1-S2 \\sim Tb1-S2A
 with sigma of 0.02
 C7T-C1T \\sim C7U-C1U \\sim C7V-C1V
 with sigma of 0.02
3. Rigid body (RIGU) restrains
 S2A, C41A, C37A, C38A, C39A, C40A
 with sigma for 1-2 distances of 0.001 and sigma for 1-3 distances of 0.001
 C3T, C1T, C2T, C6T, C7T, C5T, C4T
 with sigma for 1-2 distances of 0.001 and sigma for 1-3 distances of 0.001
 C3V, C1V, C2V, C6V, C7V, C5V, C4V
 with sigma for 1-2 distances of 0.001 and sigma for 1-3 distances of 0.001
 C3U, C1U, C2U, C6U, C7U, C5U, C4U
 with sigma for 1-2 distances of 0.001 and sigma for 1-3 distances of 0.001
 S2, C36, C37, C38, C39, C40, C41
 with sigma for 1-2 distances of 0.001 and sigma for 1-3 distances of 0.001
4. Others
 1*[Sof(C1T)+Sof(C2T)+Sof(H2T)+Sof(C3T)+Sof(H3T)+Sof(C4T)+Sof(H4T)+Sof(C5T)+
 Sof(H5T)+Sof(C6T)+Sof(H6T)+Sof(C7T)+Sof(H7TA)+Sof(H7TB)+Sof(H7TC)]+1*[Sof(C1U)+
 Sof(C2U)+Sof(H2U)+Sof(C3U)+Sof(H3U)+Sof(C4U)+Sof(H4U)+Sof(C5U)+Sof(H5U)+
 Sof(C6U)+Sof(H6U)+Sof(C7U)+Sof(H7UA)+Sof(H7UB)+Sof(H7UC)]+1*[Sof(C1V)+Sof(C2V)+
 Sof(H2V)+Sof(C3V)+Sof(H3V)+Sof(C4V)+Sof(H4V)+Sof(C5V)+Sof(H5V)+Sof(C6V)+
 Sof(H6V)+Sof(C7V)+Sof(H7VA)+Sof(H7VB)+Sof(H7VC)]=1 with esd of 0.0001
 Sof(S2A)=Sof(C37A)=Sof(H37A)=Sof(C38A)=Sof(H38A)=Sof(C39A)=Sof(H39A)=
 Sof(C40A)=Sof(H40A)=Sof(C41A)=Sof(H41A)=1-FVAR(1)
 Sof(S2)=Sof(C37)=Sof(H37)=Sof(C38)=Sof(H38)=Sof(C39)=Sof(H39)=Sof(C40)=
 Sof(H40)=Sof(C41)=Sof(H41)=FVAR(1)
 Sof(C1T)=Sof(C2T)=Sof(H2T)=Sof(C3T)=Sof(H3T)=Sof(C4T)=Sof(H4T)=Sof(C5T)=
 Sof(H5T)=Sof(C6T)=Sof(H6T)=Sof(C7T)=Sof(H7TA)=Sof(H7TB)=Sof(H7TC)=FVAR(2)
 Sof(C1U)=Sof(C2U)=Sof(H2U)=Sof(C3U)=Sof(H3U)=Sof(C4U)=Sof(H4U)=Sof(C5U)=
 Sof(H5U)=Sof(C6U)=Sof(H6U)=Sof(C7U)=Sof(H7UA)=Sof(H7UB)=Sof(H7UC)=FVAR(3)
 Sof(C1V)=Sof(C2V)=Sof(H2V)=Sof(C3V)=Sof(H3V)=Sof(C4V)=Sof(H4V)=Sof(C5V)=
 Sof(H5V)=Sof(C6V)=Sof(H6V)=Sof(C7V)=Sof(H7VA)=Sof(H7VB)=Sof(H7VC)=FVAR(4)
5.a Ternary CH refined with riding coordinates:
 C12(H12), C15(H15), C24(H24), C27(H27)
5.b Aromatic/amide H refined with riding coordinates:
 C2(H2), C8(H8), C9(H9), C10(H10), C20(H20), C21(H21), C22(H22), C31(H31),
 C32(H32), C33(H33), C34(H34), C35(H35), C37(H37), C38(H38), C39(H39), C40(H40),
  C41(H41), C2T(H2T), C3T(H3T), C4T(H4T), C5T(H5T), C6T(H6T), C37A(H37A),
 C38A(H38A), C39A(H39A), C40A(H40A), C41A(H41A), C2U(H2U), C3U(H3U), C4U(H4U),
 C5U(H5U), C6U(H6U), C2V(H2V), C3V(H3V), C4V(H4V), C5V(H5V), C6V(H6V)
5.c Idealised Me refined as rotating group:
 C4(H4A,H4B,H4C), C5(H5A,H5B,H5C), C13(H13A,H13B,H13C), C14(H14A,H14B,H14C),
 C16(H16A,H16B,H16C), C17(H17A,H17B,H17C), C25(H25A,H25B,H25C), C26(H26A,H26B,
 H26C), C28(H28A,H28B,H28C), C29(H29A,H29B,H29C), C7T(H7TA,H7TB,H7TC), C7U(H7UA,
 H7UB,H7UC), C7V(H7VA,H7VB,H7VC)
;
_olex2_submission_special_instructions 'No special instructions were received'

loop_
_space_group_symop_operation_xyz
'x, y, z'
'-x, -y, -z'

loop_
_atom_site_label
_atom_site_type_symbol
_atom_site_fract_x
_atom_site_fract_y
_atom_site_fract_z
_atom_site_U_iso_or_equiv
_atom_site_adp_type
_atom_site_occupancy
_atom_site_site_symmetry_order
_atom_site_calc_flag
_atom_site_refinement_flags_posn
_atom_site_refinement_flags_adp
_atom_site_refinement_flags_occupancy
_atom_site_disorder_assembly
_atom_site_disorder_group
Tb1 Tb 0.10695(2) 0.66687(2) 0.59287(2) 0.01442(3) Uani 1 1 d D . . . .
S1 S -0.07051(5) 0.75344(3) 0.55488(3) 0.02651(10) Uani 1 1 d . . . . .
S2 S 0.1247(6) 0.4835(4) 0.5604(4) 0.0243(6) Uani 0.62(2) 1 d D U P A 1
N1 N 0.22949(14) 0.69779(10) 0.75575(9) 0.0176(3) Uani 1 1 d . . . . .
N2 N 0.30860(14) 0.77876(10) 0.59182(10) 0.0178(3) Uani 1 1 d . . . . .
C1 C 0.27129(17) 0.79680(13) 0.78374(11) 0.0189(3) Uani 1 1 d . . . . .
C2 C 0.30890(17) 0.86760(13) 0.72924(12) 0.0206(3) Uani 1 1 d . . . . .
H2 H 0.310695 0.930622 0.749124 0.025 Uiso 1 1 calc R . . . .
C3 C 0.34486(17) 0.86368(13) 0.65011(12) 0.0200(3) Uani 1 1 d . . . . .
C4 C 0.2790(2) 0.83804(14) 0.87917(13) 0.0293(4) Uani 1 1 d . . . . .
H4A H 0.301874 0.910099 0.885308 0.044 Uiso 1 1 calc GR . . . .
H4B H 0.350395 0.827256 0.931899 0.044 Uiso 1 1 calc GR . . . .
H4C H 0.189605 0.803473 0.882104 0.044 Uiso 1 1 calc GR . . . .
C5 C 0.4264(2) 0.96442(13) 0.63513(14) 0.0281(4) Uani 1 1 d . . . . .
H5A H 0.467599 0.955080 0.591435 0.042 Uiso 1 1 calc GR . . . .
H5B H 0.499578 1.006096 0.697203 0.042 Uiso 1 1 calc GR . . . .
H5C H 0.364985 0.997596 0.607010 0.042 Uiso 1 1 calc GR . . . .
C6 C 0.22900(18) 0.63709(13) 0.82736(11) 0.0197(3) Uani 1 1 d . . . . .
C7 C 0.10368(18) 0.57696(14) 0.83159(13) 0.0244(4) Uani 1 1 d . . . . .
C8 C 0.1069(2) 0.51519(16) 0.89887(15) 0.0355(5) Uani 1 1 d . . . . .
H8 H 0.023087 0.473129 0.901869 0.043 Uiso 1 1 calc R . . . .
C9 C 0.2295(2) 0.51393(17) 0.96125(15) 0.0373(5) Uani 1 1 d . . . . .
H9 H 0.229423 0.471059 1.006296 0.045 Uiso 1 1 calc R . . . .
C10 C 0.3519(2) 0.57493(15) 0.95801(13) 0.0296(4) Uani 1 1 d . . . . .
H10 H 0.435737 0.574174 1.001738 0.036 Uiso 1 1 calc R . . . .
C11 C 0.35526(18) 0.63781(13) 0.89189(12) 0.0228(4) Uani 1 1 d . . . . .
C12 C -0.03381(19) 0.57867(15) 0.76833(13) 0.0288(4) Uani 1 1 d . . . . .
H12 H -0.014964 0.631007 0.729291 0.035 Uiso 1 1 calc R . . . .
C13 C -0.1348(2) 0.4794(2) 0.69843(18) 0.0516(6) Uani 1 1 d . . . . .
H13A H -0.092053 0.461000 0.659766 0.077 Uiso 1 1 calc GR . . . .
H13B H -0.218259 0.486164 0.655857 0.077 Uiso 1 1 calc GR . . . .
H13C H -0.159306 0.427154 0.734580 0.077 Uiso 1 1 calc GR . . . .
C14 C -0.0980(3) 0.6089(2) 0.82936(17) 0.0535(7) Uani 1 1 d . . . . .
H14A H -0.122241 0.557134 0.866060 0.080 Uiso 1 1 calc GR . . . .
H14B H -0.181413 0.616034 0.787304 0.080 Uiso 1 1 calc GR . . . .
H14C H -0.031765 0.672997 0.873976 0.080 Uiso 1 1 calc GR . . . .
C15 C 0.49375(18) 0.70392(14) 0.89159(13) 0.0257(4) Uani 1 1 d . . . . .
H15 H 0.476087 0.742431 0.839191 0.031 Uiso 1 1 calc R . . . .
C16 C 0.5652(2) 0.64155(15) 0.87105(15) 0.0334(4) Uani 1 1 d . . . . .
H16A H 0.652310 0.686122 0.869559 0.050 Uiso 1 1 calc GR . . . .
H16B H 0.505330 0.595096 0.808617 0.050 Uiso 1 1 calc GR . . . .
H16C H 0.583961 0.603302 0.921778 0.050 Uiso 1 1 calc GR . . . .
C17 C 0.5904(2) 0.77995(18) 0.98772(17) 0.0466(6) Uani 1 1 d . . . . .
H17A H 0.612277 0.743846 1.039864 0.070 Uiso 1 1 calc GR . . . .
H17B H 0.544620 0.820295 1.000822 0.070 Uiso 1 1 calc GR . . . .
H17C H 0.675728 0.824066 0.983622 0.070 Uiso 1 1 calc GR . . . .
C18 C 0.36326(17) 0.78238(12) 0.51991(12) 0.0197(3) Uani 1 1 d . . . . .
C19 C 0.30449(18) 0.81165(13) 0.43347(13) 0.0217(3) Uani 1 1 d . . . . .
C20 C 0.35806(19) 0.81091(13) 0.36506(13) 0.0256(4) Uani 1 1 d . . . . .
H20 H 0.317489 0.827622 0.305031 0.031 Uiso 1 1 calc R . . . .
C21 C 0.4689(2) 0.78635(14) 0.38301(14) 0.0286(4) Uani 1 1 d . . . . .
H21 H 0.505069 0.787732 0.336021 0.034 Uiso 1 1 calc R . . . .
C22 C 0.5274(2) 0.75976(14) 0.46907(14) 0.0271(4) Uani 1 1 d . . . . .
H22 H 0.604850 0.744244 0.481235 0.033 Uiso 1 1 calc R . . . .
C23 C 0.47422(18) 0.75541(13) 0.53839(13) 0.0224(4) Uani 1 1 d . . . . .
C24 C 0.18640(18) 0.84391(14) 0.41177(13) 0.0256(4) Uani 1 1 d . . . . .
H24 H 0.172532 0.850901 0.472204 0.031 Uiso 1 1 calc R . . . .
C25 C 0.0533(2) 0.76318(16) 0.33543(17) 0.0419(5) Uani 1 1 d . . . . .
H25A H -0.023142 0.782658 0.325347 0.063 Uiso 1 1 calc GR . . . .
H25B H 0.034188 0.699248 0.357008 0.063 Uiso 1 1 calc GR . . . .
H25C H 0.063340 0.755736 0.274843 0.063 Uiso 1 1 calc GR . . . .
C26 C 0.2163(2) 0.94523(15) 0.38063(15) 0.0333(4) Uani 1 1 d . . . . .
H26A H 0.221679 0.938827 0.318253 0.050 Uiso 1 1 calc GR . . . .
H26B H 0.304178 0.995704 0.428870 0.050 Uiso 1 1 calc GR . . . .
H26C H 0.142008 0.965946 0.374845 0.050 Uiso 1 1 calc GR . . . .
C27 C 0.53939(19) 0.72605(14) 0.63272(13) 0.0269(4) Uani 1 1 d . . . . .
H27 H 0.464877 0.690667 0.654184 0.032 Uiso 1 1 calc R . . . .
C28 C 0.6052(2) 0.65468(17) 0.62246(17) 0.0402(5) Uani 1 1 d . . . . .
H28A H 0.690246 0.691724 0.614605 0.060 Uiso 1 1 calc GR . . . .
H28B H 0.540702 0.600470 0.565903 0.060 Uiso 1 1 calc GR . . . .
H28C H 0.626805 0.626120 0.680292 0.060 Uiso 1 1 calc GR . . . .
C29 C 0.6467(2) 0.81960(17) 0.71065(15) 0.0401(5) Uani 1 1 d . . . . .
H29A H 0.689945 0.799265 0.770306 0.060 Uiso 1 1 calc GR . . . .
H29B H 0.601382 0.860972 0.722396 0.060 Uiso 1 1 calc GR . . . .
H29C H 0.717378 0.858424 0.689126 0.060 Uiso 1 1 calc GR . . . .
C30 C 0.01614(18) 0.87519(14) 0.63029(13) 0.0255(4) Uani 1 1 d . . . . .
C31 C 0.0173(2) 0.88964(17) 0.72145(14) 0.0346(5) Uani 1 1 d . . . . .
H31 H -0.029824 0.834113 0.743705 0.042 Uiso 1 1 calc R . . . .
C32 C 0.0869(3) 0.9848(2) 0.77978(16) 0.0478(6) Uani 1 1 d . . . . .
H32 H 0.088544 0.993662 0.842291 0.057 Uiso 1 1 calc R . . . .
C33 C 0.1536(3) 1.06662(18) 0.74829(19) 0.0517(7) Uani 1 1 d . . . . .
H33 H 0.201830 1.131392 0.789033 0.062 Uiso 1 1 calc R . . . .
C34 C 0.1499(2) 1.05390(16) 0.65724(18) 0.0437(6) Uani 1 1 d . . . . .
H34 H 0.194011 1.110283 0.634543 0.052 Uiso 1 1 calc R . . . .
C35 C 0.0818(2) 0.95860(15) 0.59848(15) 0.0312(4) Uani 1 1 d . . . . .
H35 H 0.080112 0.950413 0.535907 0.037 Uiso 1 1 calc R . . . .
C36 C 0.24438(18) 0.44599(13) 0.64632(12) 0.0237(4) Uani 1 1 d . U . . .
C37 C 0.3475(13) 0.4323(12) 0.6253(8) 0.0283(15) Uani 0.62(2) 1 d D U P A 1
H37 H 0.354489 0.445340 0.566519 0.034 Uiso 0.62(2) 1 calc R . P A 1
C38 C 0.4389(8) 0.4001(8) 0.6897(7) 0.0295(14) Uani 0.62(2) 1 d D U P A 1
H38 H 0.510498 0.393636 0.676363 0.035 Uiso 0.62(2) 1 calc R . P A 1
C39 C 0.4250(9) 0.3773(6) 0.7733(6) 0.0301(14) Uani 0.62(2) 1 d D U P A 1
H39 H 0.485086 0.352621 0.816179 0.036 Uiso 0.62(2) 1 calc R . P A 1
C40 C 0.3250(10) 0.3902(8) 0.7947(6) 0.0283(13) Uani 0.62(2) 1 d D U P A 1
H40 H 0.317614 0.375635 0.852997 0.034 Uiso 0.62(2) 1 calc R . P A 1
C41 C 0.2341(14) 0.4246(14) 0.7316(8) 0.0267(15) Uani 0.62(2) 1 d D U P A 1
H41 H 0.165348 0.433423 0.746946 0.032 Uiso 0.62(2) 1 calc R . P A 1
C1T C 0.2100(13) 0.8021(10) 1.0978(11) 0.044(3) Uani 0.229(3) 1 d D U P B 2
C2T C 0.0755(14) 0.7856(11) 1.0810(12) 0.054(3) Uani 0.229(3) 1 d D U P B 2
H2T H 0.008858 0.720164 1.073678 0.065 Uiso 0.229(3) 1 calc R . P B 2
C3T C 0.0402(16) 0.8684(10) 1.0751(11) 0.055(3) Uani 0.229(3) 1 d D U P B 2
H3T H -0.051279 0.859113 1.063358 0.067 Uiso 0.229(3) 1 calc R . P B 2
C4T C 0.1361(16) 0.9608(11) 1.0861(12) 0.064(3) Uani 0.229(3) 1 d D U P B 2
H4T H 0.111434 1.016100 1.084623 0.077 Uiso 0.229(3) 1 calc R . P B 2
C5T C 0.2704(17) 0.9781(11) 1.0997(11) 0.063(3) Uani 0.229(3) 1 d D U P B 2
H5T H 0.335117 1.043830 1.105454 0.075 Uiso 0.229(3) 1 calc R . P B 2
C6T C 0.3074(16) 0.8990(9) 1.1044(9) 0.051(3) Uani 0.229(3) 1 d D U P B 2
H6T H 0.397678 0.909036 1.112150 0.061 Uiso 0.229(3) 1 calc R . P B 2
C7T C 0.2470(14) 0.7179(9) 1.1014(9) 0.049(3) Uani 0.229(3) 1 d D U P B 2
H7TA H 0.236629 0.687624 1.155662 0.073 Uiso 0.229(3) 1 calc GR . P B 2
H7TB H 0.343085 0.740792 1.109814 0.073 Uiso 0.229(3) 1 calc GR . P B 2
H7TC H 0.186465 0.667880 1.041175 0.073 Uiso 0.229(3) 1 calc GR . P B 2
S2A S 0.1052(10) 0.4761(6) 0.5746(6) 0.0246(10) Uani 0.38(2) 1 d D U P A 2
C37A C 0.3411(19) 0.4466(19) 0.6141(13) 0.027(2) Uani 0.38(2) 1 d D U P A 2
H37A H 0.337758 0.466866 0.555188 0.032 Uiso 0.38(2) 1 calc R . P A 2
C38A C 0.4449(13) 0.4173(12) 0.6677(11) 0.030(2) Uani 0.38(2) 1 d D U P A 2
H38A H 0.513407 0.418975 0.646114 0.036 Uiso 0.38(2) 1 calc R . P A 2
C39A C 0.4474(13) 0.3860(10) 0.7519(11) 0.030(2) Uani 0.38(2) 1 d D U P A 2
H39A H 0.516277 0.364131 0.787302 0.036 Uiso 0.38(2) 1 calc R . P A 2
C40A C 0.3514(16) 0.3860(12) 0.7855(10) 0.029(2) Uani 0.38(2) 1 d D U P A 2
H40A H 0.352856 0.362540 0.842828 0.035 Uiso 0.38(2) 1 calc R . P A 2
C41A C 0.252(2) 0.420(2) 0.7358(13) 0.024(2) Uani 0.38(2) 1 d D U P A 2
H41A H 0.190795 0.426498 0.761560 0.028 Uiso 0.38(2) 1 calc R . P A 2
C1U C 0.2532(19) 0.8321(12) 1.1038(18) 0.041(4) Uani 0.142(3) 1 d D U P C 3
C2U C 0.123(2) 0.7671(17) 1.090(2) 0.049(5) Uani 0.142(3) 1 d D U P C 3
H2U H 0.099058 0.698713 1.094806 0.058 Uiso 0.142(3) 1 calc R . P C 3
C3U C 0.030(3) 0.810(2) 1.068(3) 0.097(11) Uani 0.142(3) 1 d D U P C 3
H3U H -0.061956 0.766002 1.055082 0.116 Uiso 0.142(3) 1 calc R . P C 3
C4U C 0.051(2) 0.9087(17) 1.0617(18) 0.054(5) Uani 0.142(3) 1 d D U P C 3
H4U H -0.021853 0.929800 1.050812 0.065 Uiso 0.142(3) 1 calc R . P C 3
C5U C 0.178(2) 0.9749(18) 1.0716(19) 0.056(5) Uani 0.142(3) 1 d D U P C 3
H5U H 0.201499 1.042885 1.065277 0.067 Uiso 0.142(3) 1 calc R . P C 3
C6U C 0.269(3) 0.9289(14) 1.0921(15) 0.035(3) Uani 0.142(3) 1 d D U P C 3
H6U H 0.358965 0.971858 1.099591 0.043 Uiso 0.142(3) 1 calc R . P C 3
C7U C 0.367(2) 0.8032(18) 1.1210(15) 0.047(4) Uani 0.142(3) 1 d D U P C 3
H7UA H 0.402669 0.793262 1.187248 0.070 Uiso 0.142(3) 1 calc GR . P C 3
H7UB H 0.441389 0.856245 1.111246 0.070 Uiso 0.142(3) 1 calc GR . P C 3
H7UC H 0.335196 0.740532 1.075938 0.070 Uiso 0.142(3) 1 calc GR . P C 3
C1V C 0.1159(5) 0.8323(4) 1.0773(4) 0.0497(11) Uani 0.629(3) 1 d D U P D 1
C2V C 0.2114(6) 0.9282(4) 1.0935(4) 0.0579(13) Uani 0.629(3) 1 d D U P D 1
H2V H 0.183429 0.982058 1.088084 0.069 Uiso 0.629(3) 1 calc R . P D 1
C3V C 0.3448(5) 0.9471(4) 1.1171(4) 0.0554(12) Uani 0.629(3) 1 d D U P D 1
H3V H 0.409397 1.014600 1.129443 0.067 Uiso 0.629(3) 1 calc R . P D 1
C4V C 0.3904(4) 0.8722(4) 1.1238(3) 0.0518(9) Uani 0.629(3) 1 d D U P D 1
H4V H 0.484741 0.887524 1.139353 0.062 Uiso 0.629(3) 1 calc R . P D 1
C5V C 0.2963(6) 0.7732(5) 1.1076(4) 0.0527(11) Uani 0.629(3) 1 d D U P D 1
H5V H 0.325118 0.719845 1.113207 0.063 Uiso 0.629(3) 1 calc R . P D 1
C6V C 0.1575(6) 0.7549(4) 1.0828(5) 0.0512(12) Uani 0.629(3) 1 d D U P D 1
H6V H 0.091140 0.687805 1.069458 0.061 Uiso 0.629(3) 1 calc R . P D 1
C7V C -0.0312(6) 0.8138(6) 1.0532(5) 0.091(2) Uani 0.629(3) 1 d D U P D 1
H7VA H -0.082413 0.744420 1.055839 0.136 Uiso 0.629(3) 1 calc GR . P D 1
H7VB H -0.072989 0.825117 0.988244 0.136 Uiso 0.629(3) 1 calc GR . P D 1
H7VC H -0.034316 0.859939 1.099814 0.136 Uiso 0.629(3) 1 calc GR . P D 1

loop_
_atom_site_aniso_label
_atom_site_aniso_U_11
_atom_site_aniso_U_22
_atom_site_aniso_U_33
_atom_site_aniso_U_23
_atom_site_aniso_U_13
_atom_site_aniso_U_12
Tb1 0.01351(4) 0.01490(4) 0.01349(4) 0.00250(3) 0.00451(3) 0.00559(3)
S1 0.0195(2) 0.0247(2) 0.0323(2) -0.00003(18) 0.00581(18) 0.01159(18)
S2 0.0215(10) 0.0181(8) 0.0233(12) -0.0016(6) -0.0028(6) 0.0105(7)
N1 0.0179(7) 0.0197(7) 0.0154(6) 0.0048(5) 0.0060(5) 0.0089(6)
N2 0.0174(7) 0.0189(7) 0.0199(7) 0.0063(5) 0.0089(6) 0.0089(6)
C1 0.0167(8) 0.0222(8) 0.0178(8) 0.0031(6) 0.0053(6) 0.0098(7)
C2 0.0203(9) 0.0175(8) 0.0251(8) 0.0039(7) 0.0091(7) 0.0093(7)
C3 0.0168(8) 0.0202(8) 0.0242(8) 0.0076(7) 0.0085(7) 0.0086(7)
C4 0.0402(11) 0.0296(10) 0.0229(9) 0.0041(8) 0.0144(8) 0.0183(9)
C5 0.0316(10) 0.0190(9) 0.0347(10) 0.0068(8) 0.0185(8) 0.0066(8)
C6 0.0235(9) 0.0213(8) 0.0162(8) 0.0055(6) 0.0080(7) 0.0113(7)
C7 0.0240(9) 0.0280(9) 0.0234(9) 0.0088(7) 0.0103(7) 0.0123(8)
C8 0.0318(11) 0.0408(12) 0.0433(12) 0.0244(10) 0.0229(9) 0.0159(9)
C9 0.0428(12) 0.0488(13) 0.0371(11) 0.0297(10) 0.0234(10) 0.0273(11)
C10 0.0308(10) 0.0398(11) 0.0222(9) 0.0135(8) 0.0085(8) 0.0203(9)
C11 0.0243(9) 0.0268(9) 0.0175(8) 0.0049(7) 0.0073(7) 0.0121(8)
C12 0.0232(9) 0.0375(11) 0.0293(10) 0.0142(8) 0.0130(8) 0.0134(8)
C13 0.0340(13) 0.0574(16) 0.0461(14) -0.0018(12) 0.0051(11) 0.0138(11)
C14 0.0417(14) 0.091(2) 0.0411(13) 0.0109(13) 0.0161(11) 0.0429(14)
C15 0.0205(9) 0.0276(9) 0.0257(9) 0.0080(7) 0.0054(7) 0.0104(8)
C16 0.0259(10) 0.0347(11) 0.0398(11) 0.0079(9) 0.0133(9) 0.0130(9)
C17 0.0340(12) 0.0433(13) 0.0461(13) -0.0083(11) 0.0069(10) 0.0104(10)
C18 0.0189(8) 0.0161(8) 0.0249(8) 0.0048(7) 0.0125(7) 0.0047(7)
C19 0.0217(9) 0.0193(8) 0.0265(9) 0.0076(7) 0.0128(7) 0.0079(7)
C20 0.0297(10) 0.0229(9) 0.0255(9) 0.0072(7) 0.0144(8) 0.0091(8)
C21 0.0371(11) 0.0245(9) 0.0345(10) 0.0084(8) 0.0256(9) 0.0126(8)
C22 0.0284(10) 0.0253(9) 0.0368(10) 0.0081(8) 0.0201(8) 0.0139(8)
C23 0.0224(9) 0.0192(8) 0.0288(9) 0.0073(7) 0.0132(7) 0.0090(7)
C24 0.0235(9) 0.0285(10) 0.0301(9) 0.0140(8) 0.0138(8) 0.0129(8)
C25 0.0267(11) 0.0364(12) 0.0529(14) 0.0124(10) 0.0088(10) 0.0102(9)
C26 0.0345(11) 0.0327(11) 0.0429(11) 0.0190(9) 0.0207(9) 0.0187(9)
C27 0.0218(9) 0.0326(10) 0.0332(10) 0.0138(8) 0.0141(8) 0.0151(8)
C28 0.0381(12) 0.0499(13) 0.0534(13) 0.0266(11) 0.0266(10) 0.0307(11)
C29 0.0313(11) 0.0456(13) 0.0368(11) 0.0136(10) 0.0079(9) 0.0147(10)
C30 0.0204(9) 0.0282(9) 0.0284(9) 0.0014(7) 0.0053(7) 0.0160(8)
C31 0.0337(11) 0.0454(12) 0.0326(10) 0.0056(9) 0.0124(9) 0.0262(10)
C32 0.0526(15) 0.0607(16) 0.0324(11) -0.0071(11) 0.0056(10) 0.0396(13)
C33 0.0424(14) 0.0392(13) 0.0539(15) -0.0168(11) -0.0060(11) 0.0254(11)
C34 0.0334(12) 0.0279(11) 0.0622(15) 0.0065(10) 0.0084(11) 0.0166(9)
C35 0.0285(10) 0.0307(10) 0.0371(11) 0.0071(8) 0.0102(8) 0.0186(9)
C36 0.0198(8) 0.0170(8) 0.0231(8) -0.0012(7) -0.0033(7) 0.0089(7)
C37 0.027(2) 0.029(4) 0.024(2) 0.0005(19) 0.003(2) 0.015(2)
C38 0.030(2) 0.035(3) 0.024(3) 0.000(2) 0.004(2) 0.022(2)
C39 0.035(3) 0.034(2) 0.023(2) 0.0025(17) 0.0039(17) 0.024(3)
C40 0.033(3) 0.030(2) 0.0249(19) 0.0053(16) 0.0065(18) 0.022(2)
C41 0.023(4) 0.026(3) 0.025(2) 0.002(2) 0.000(2) 0.015(3)
C1T 0.056(6) 0.049(5) 0.013(6) -0.008(5) 0.005(5) 0.017(4)
C2T 0.062(6) 0.049(5) 0.046(8) 0.001(6) 0.017(5) 0.024(5)
C3T 0.063(6) 0.046(5) 0.050(8) 0.000(5) 0.017(6) 0.022(5)
C4T 0.078(7) 0.048(5) 0.061(9) 0.001(5) 0.032(6) 0.019(5)
C5T 0.075(6) 0.052(5) 0.052(8) -0.002(6) 0.028(6) 0.016(5)
C6T 0.066(6) 0.049(5) 0.016(5) -0.014(5) 0.010(5) 0.011(4)
C7T 0.064(8) 0.058(6) 0.029(5) 0.008(5) 0.023(6) 0.026(6)
S2A 0.024(2) 0.0184(12) 0.0193(17) 0.0003(10) -0.0057(11) 0.0119(13)
C37A 0.022(4) 0.022(6) 0.027(4) -0.001(3) -0.002(3) 0.012(3)
C38A 0.024(3) 0.033(5) 0.026(5) 0.001(3) 0.000(3) 0.017(3)
C39A 0.027(3) 0.035(4) 0.030(5) 0.003(4) 0.004(3) 0.022(3)
C40A 0.025(4) 0.032(4) 0.027(4) 0.002(3) 0.002(3) 0.019(3)
C41A 0.015(4) 0.017(5) 0.031(4) 0.000(3) 0.002(3) 0.006(4)
C1U 0.071(8) 0.032(6) 0.026(10) 0.006(7) 0.025(8) 0.021(6)
C2U 0.074(9) 0.026(7) 0.046(13) -0.002(7) 0.030(9) 0.016(6)
C3U 0.089(10) 0.066(9) 0.16(3) 0.045(13) 0.065(13) 0.042(9)
C4U 0.069(9) 0.063(9) 0.051(11) 0.023(10) 0.034(8) 0.038(8)
C5U 0.070(9) 0.060(8) 0.058(13) 0.029(8) 0.034(9) 0.039(7)
C6U 0.052(8) 0.030(6) 0.021(8) 0.003(6) 0.013(8) 0.015(6)
C7U 0.085(10) 0.053(11) 0.028(9) 0.024(10) 0.038(10) 0.040(9)
C1V 0.041(2) 0.062(2) 0.034(2) -0.006(2) 0.0098(18) 0.0165(18)
C2V 0.057(2) 0.056(2) 0.042(3) -0.004(2) 0.009(2) 0.0166(19)
C3V 0.052(2) 0.058(3) 0.030(2) -0.010(2) 0.007(2) 0.007(2)
C4V 0.045(2) 0.080(3) 0.0194(17) -0.0030(19) 0.0094(16) 0.0184(17)
C5V 0.063(3) 0.068(3) 0.028(2) 0.005(2) 0.017(2) 0.031(2)
C6V 0.056(2) 0.048(3) 0.033(3) -0.004(2) 0.015(2) 0.011(2)
C7V 0.046(2) 0.124(5) 0.085(4) -0.014(4) 0.017(3) 0.029(3)

loop_
_atom_type_symbol
_atom_type_description
_atom_type_scat_dispersion_real
_atom_type_scat_dispersion_imag
_atom_type_scat_source
C C 0.0033 0.0016 'International Tables Vol C Tables 4.2.6.8 and 6.1.1.4'
H H 0.0000 0.0000 'International Tables Vol C Tables 4.2.6.8 and 6.1.1.4'
N N 0.0061 0.0033 'International Tables Vol C Tables 4.2.6.8 and 6.1.1.4'
S S 0.1246 0.1234 'International Tables Vol C Tables 4.2.6.8 and 6.1.1.4'
Tb Tb -0.1723 4.1537 'International Tables Vol C Tables 4.2.6.8 and 6.1.1.4'

loop_
_geom_angle_atom_site_label_1
_geom_angle_atom_site_label_2
_geom_angle_atom_site_label_3
_geom_angle
_geom_angle_site_symmetry_1
_geom_angle_site_symmetry_3
_geom_angle_publ_flag
S1 Tb1 S2 143.12(11) . . ?
S1 Tb1 S2A 139.7(2) . . ?
N1 Tb1 S1 108.94(4) . . ?
N1 Tb1 S2 94.08(12) . . ?
N1 Tb1 N2 85.34(5) . . ?
N1 Tb1 S2A 90.75(17) . . ?
N2 Tb1 S1 108.42(4) . . ?
N2 Tb1 S2 101.66(13) . . ?
N2 Tb1 S2A 108.0(2) . . ?
C30 S1 Tb1 108.46(6) . . ?
Tb1 S2 Tb1 115.78(16) . 2_566 ?
C36 S2 Tb1 123.8(2) . . ?
C36 S2 Tb1 118.1(2) . 2_566 ?
C1 N1 Tb1 104.03(10) . . ?
C1 N1 C6 118.04(13) . . ?
C6 N1 Tb1 133.92(11) . . ?
C3 N2 Tb1 106.29(10) . . ?
C3 N2 C18 118.94(14) . . ?
C18 N2 Tb1 130.31(10) . . ?
N1 C1 Tb1 49.45(8) . . ?
N1 C1 C2 124.03(15) . . ?
N1 C1 C4 120.08(15) . . ?
C2 C1 Tb1 81.45(10) . . ?
C2 C1 C4 115.89(15) . . ?
C4 C1 Tb1 149.06(12) . . ?
C1 C2 H2 113.7 . . ?
C1 C2 C3 132.59(16) . . ?
C3 C2 H2 113.7 . . ?
N2 C3 Tb1 48.15(8) . . ?
N2 C3 C2 123.54(15) . . ?
N2 C3 C5 121.62(15) . . ?
C2 C3 Tb1 79.65(10) . . ?
C2 C3 C5 114.83(15) . . ?
C5 C3 Tb1 154.66(12) . . ?
C1 C4 H4A 109.5 . . ?
C1 C4 H4B 109.5 . . ?
C1 C4 H4C 109.5 . . ?
H4A C4 H4B 109.5 . . ?
H4A C4 H4C 109.5 . . ?
H4B C4 H4C 109.5 . . ?
C3 C5 H5A 109.5 . . ?
C3 C5 H5B 109.5 . . ?
C3 C5 H5C 109.5 . . ?
H5A C5 H5B 109.5 . . ?
H5A C5 H5C 109.5 . . ?
H5B C5 H5C 109.5 . . ?
C7 C6 N1 120.01(15) . . ?
C7 C6 C11 120.96(15) . . ?
C11 C6 N1 119.03(15) . . ?
C6 C7 C12 123.04(16) . . ?
C8 C7 C6 118.18(17) . . ?
C8 C7 C12 118.76(17) . . ?
C7 C8 H8 119.3 . . ?
C9 C8 C7 121.36(18) . . ?
C9 C8 H8 119.3 . . ?
C8 C9 H9 120.0 . . ?
C10 C9 C8 119.91(18) . . ?
C10 C9 H9 120.0 . . ?
C9 C10 H10 119.3 . . ?
C9 C10 C11 121.42(17) . . ?
C11 C10 H10 119.3 . . ?
C6 C11 C15 122.67(15) . . ?
C10 C11 C6 118.13(17) . . ?
C10 C11 C15 119.20(16) . . ?
C7 C12 H12 107.5 . . ?
C7 C12 C14 111.00(16) . . ?
C13 C12 C7 112.67(17) . . ?
C13 C12 H12 107.5 . . ?
C13 C12 C14 110.44(19) . . ?
C14 C12 H12 107.5 . . ?
C12 C13 H13A 109.5 . . ?
C12 C13 H13B 109.5 . . ?
C12 C13 H13C 109.5 . . ?
H13A C13 H13B 109.5 . . ?
H13A C13 H13C 109.5 . . ?
H13B C13 H13C 109.5 . . ?
C12 C14 H14A 109.5 . . ?
C12 C14 H14B 109.5 . . ?
C12 C14 H14C 109.5 . . ?
H14A C14 H14B 109.5 . . ?
H14A C14 H14C 109.5 . . ?
H14B C14 H14C 109.5 . . ?
C11 C15 H15 108.0 . . ?
C11 C15 C17 111.54(16) . . ?
C16 C15 C11 111.63(15) . . ?
C16 C15 H15 108.0 . . ?
C16 C15 C17 109.44(16) . . ?
C17 C15 H15 108.0 . . ?
C15 C16 H16A 109.5 . . ?
C15 C16 H16B 109.5 . . ?
C15 C16 H16C 109.5 . . ?
H16A C16 H16B 109.5 . . ?
H16A C16 H16C 109.5 . . ?
H16B C16 H16C 109.5 . . ?
C15 C17 H17A 109.5 . . ?
C15 C17 H17B 109.5 . . ?
C15 C17 H17C 109.5 . . ?
H17A C17 H17B 109.5 . . ?
H17A C17 H17C 109.5 . . ?
H17B C17 H17C 109.5 . . ?
C19 C18 N2 120.06(15) . . ?
C23 C18 N2 118.43(15) . . ?
C23 C18 C19 121.51(15) . . ?
C18 C19 C24 123.09(15) . . ?
C20 C19 C18 117.89(16) . . ?
C20 C19 C24 119.02(16) . . ?
C19 C20 H20 119.4 . . ?
C21 C20 C19 121.20(17) . . ?
C21 C20 H20 119.4 . . ?
C20 C21 H21 119.9 . . ?
C20 C21 C22 120.27(17) . . ?
C22 C21 H21 119.9 . . ?
C21 C22 H22 119.6 . . ?
C21 C22 C23 120.80(17) . . ?
C23 C22 H22 119.6 . . ?
C18 C23 C27 121.34(15) . . ?
C22 C23 C18 118.27(16) . . ?
C22 C23 C27 120.35(16) . . ?
C19 C24 H24 107.7 . . ?
C19 C24 C25 110.24(16) . . ?
C19 C24 C26 112.93(15) . . ?
C25 C24 H24 107.7 . . ?
C25 C24 C26 110.33(16) . . ?
C26 C24 H24 107.7 . . ?
C24 C25 H25A 109.5 . . ?
C24 C25 H25B 109.5 . . ?
C24 C25 H25C 109.5 . . ?
H25A C25 H25B 109.5 . . ?
H25A C25 H25C 109.5 . . ?
H25B C25 H25C 109.5 . . ?
C24 C26 H26A 109.5 . . ?
C24 C26 H26B 109.5 . . ?
C24 C26 H26C 109.5 . . ?
H26A C26 H26B 109.5 . . ?
H26A C26 H26C 109.5 . . ?
H26B C26 H26C 109.5 . . ?
C23 C27 H27 107.9 . . ?
C23 C27 C28 112.62(16) . . ?
C23 C27 C29 110.54(16) . . ?
C28 C27 H27 107.9 . . ?
C28 C27 C29 109.95(17) . . ?
C29 C27 H27 107.9 . . ?
C27 C28 H28A 109.5 . . ?
C27 C28 H28B 109.5 . . ?
C27 C28 H28C 109.5 . . ?
H28A C28 H28B 109.5 . . ?
H28A C28 H28C 109.5 . . ?
H28B C28 H28C 109.5 . . ?
C27 C29 H29A 109.5 . . ?
C27 C29 H29B 109.5 . . ?
C27 C29 H29C 109.5 . . ?
H29A C29 H29B 109.5 . . ?
H29A C29 H29C 109.5 . . ?
H29B C29 H29C 109.5 . . ?
C31 C30 S1 120.99(16) . . ?
C35 C30 S1 120.56(15) . . ?
C35 C30 C31 118.44(18) . . ?
C30 C31 H31 119.9 . . ?
C32 C31 C30 120.2(2) . . ?
C32 C31 H31 119.9 . . ?
C31 C32 H32 119.6 . . ?
C33 C32 C31 120.9(2) . . ?
C33 C32 H32 119.6 . . ?
C32 C33 H33 120.2 . . ?
C32 C33 C34 119.5(2) . . ?
C34 C33 H33 120.2 . . ?
C33 C34 H34 119.9 . . ?
C33 C34 C35 120.1(2) . . ?
C35 C34 H34 119.9 . . ?
C30 C35 C34 120.8(2) . . ?
C30 C35 H35 119.6 . . ?
C34 C35 H35 119.6 . . ?
C37 C36 S2 119.5(3) . . ?
C41 C36 S2 121.5(4) . . ?
C41 C36 C37 118.9(5) . . ?
C37A C36 S2A 120.3(5) . . ?
C37A C36 C41A 120.5(8) . . ?
C41A C36 S2A 119.2(6) . . ?
C36 C37 H37 119.7 . . ?
C38 C37 C36 120.5(6) . . ?
C38 C37 H37 119.7 . . ?
C37 C38 H38 120.2 . . ?
C39 C38 C37 119.6(5) . . ?
C39 C38 H38 120.2 . . ?
C38 C39 H39 119.8 . . ?
C40 C39 C38 120.5(4) . . ?
C40 C39 H39 119.8 . . ?
C39 C40 H40 119.7 . . ?
C39 C40 C41 120.5(5) . . ?
C41 C40 H40 119.7 . . ?
C36 C41 C40 120.0(6) . . ?
C36 C41 H41 120.0 . . ?
C40 C41 H41 120.0 . . ?
C2T C1T C6T 120.7(13) . . ?
C2T C1T C7T 119.1(11) . . ?
C6T C1T C7T 120.0(11) . . ?
C1T C2T H2T 120.8 . . ?
C1T C2T C3T 118.3(15) . . ?
C3T C2T H2T 120.8 . . ?
C2T C3T H3T 120.0 . . ?
C4T C3T C2T 120.0(16) . . ?
C4T C3T H3T 120.0 . . ?
C3T C4T H4T 118.8 . . ?
C3T C4T C5T 122.4(15) . . ?
C5T C4T H4T 118.8 . . ?
C4T C5T H5T 120.5 . . ?
C6T C5T C4T 119.0(16) . . ?
C6T C5T H5T 120.5 . . ?
C1T C6T H6T 120.3 . . ?
C5T C6T C1T 119.5(15) . . ?
C5T C6T H6T 120.3 . . ?
C1T C7T H7TA 109.5 . . ?
C1T C7T H7TB 109.5 . . ?
C1T C7T H7TC 109.5 . . ?
H7TA C7T H7TB 109.5 . . ?
H7TA C7T H7TC 109.5 . . ?
H7TB C7T H7TC 109.5 . . ?
Tb1 S2A Tb1 116.3(3) . 2_566 ?
C36 S2A Tb1 124.5(4) . . ?
C36 S2A Tb1 117.9(4) . 2_566 ?
C36 C37A H37A 120.0 . . ?
C36 C37A C38A 120.0(10) . . ?
C38A C37A H37A 120.0 . . ?
C37A C38A H38A 120.2 . . ?
C39A C38A C37A 119.6(9) . . ?
C39A C38A H38A 120.2 . . ?
C38A C39A H39A 119.6 . . ?
C40A C39A C38A 120.9(7) . . ?
C40A C39A H39A 119.6 . . ?
C39A C40A H40A 119.9 . . ?
C39A C40A C41A 120.2(9) . . ?
C41A C40A H40A 119.9 . . ?
C36 C41A H41A 120.8 . . ?
C40A C41A C36 118.5(11) . . ?
C40A C41A H41A 120.8 . . ?
C2U C1U C6U 115.4(18) . . ?
C2U C1U C7U 124.2(14) . . ?
C6U C1U C7U 120.2(13) . . ?
C1U C2U H2U 123.2 . . ?
C1U C2U C3U 114(2) . . ?
C3U C2U H2U 123.2 . . ?
C2U C3U H3U 115.2 . . ?
C2U C3U C4U 130(3) . . ?
C4U C3U H3U 115.2 . . ?
C3U C4U H4U 120.9 . . ?
C5U C4U C3U 118(2) . . ?
C5U C4U H4U 120.9 . . ?
C4U C5U H5U 124.7 . . ?
C4U C5U C6U 111(2) . . ?
C6U C5U H5U 124.7 . . ?
C1U C6U H6U 113.8 . . ?
C5U C6U C1U 132(2) . . ?
C5U C6U H6U 113.8 . . ?
C1U C7U H7UA 109.5 . . ?
C1U C7U H7UB 109.5 . . ?
C1U C7U H7UC 109.5 . . ?
H7UA C7U H7UB 109.5 . . ?
H7UA C7U H7UC 109.5 . . ?
H7UB C7U H7UC 109.5 . . ?
C2V C1V C6V 118.9(5) . . ?
C2V C1V C7V 119.4(6) . . ?
C6V C1V C7V 121.7(6) . . ?
C1V C2V H2V 119.7 . . ?
C3V C2V C1V 120.6(6) . . ?
C3V C2V H2V 119.7 . . ?
C2V C3V H3V 118.9 . . ?
C2V C3V C4V 122.2(6) . . ?
C4V C3V H3V 118.9 . . ?
C3V C4V H4V 120.5 . . ?
C3V C4V C5V 119.0(5) . . ?
C5V C4V H4V 120.5 . . ?
C4V C5V H5V 121.0 . . ?
C4V C5V C6V 118.0(5) . . ?
C6V C5V H5V 121.0 . . ?
C1V C6V C5V 121.2(6) . . ?
C1V C6V H6V 119.4 . . ?
C5V C6V H6V 119.4 . . ?
C1V C7V H7VA 109.5 . . ?
C1V C7V H7VB 109.5 . . ?
C1V C7V H7VC 109.5 . . ?
H7VA C7V H7VB 109.5 . . ?
H7VA C7V H7VC 109.5 . . ?
H7VB C7V H7VC 109.5 . . ?

loop_
_geom_bond_atom_site_label_1
_geom_bond_atom_site_label_2
_geom_bond_distance
_geom_bond_site_symmetry_2
_geom_bond_publ_flag
Tb1 S1 2.6765(5) . ?
Tb1 S2 2.804(5) . ?
Tb1 N1 2.2831(13) . ?
Tb1 N2 2.2938(14) . ?
Tb1 S2A 2.787(7) . ?
S1 C30 1.7803(18) . ?
S2 C36 1.785(5) . ?
N1 C1 1.341(2) . ?
N1 C6 1.437(2) . ?
N2 C3 1.329(2) . ?
N2 C18 1.446(2) . ?
C1 C2 1.400(2) . ?
C1 C4 1.513(2) . ?
C2 H2 0.9500 . ?
C2 C3 1.419(2) . ?
C3 C5 1.507(2) . ?
C4 H4A 0.9800 . ?
C4 H4B 0.9800 . ?
C4 H4C 0.9800 . ?
C5 H5A 0.9800 . ?
C5 H5B 0.9800 . ?
C5 H5C 0.9800 . ?
C6 C7 1.408(2) . ?
C6 C11 1.413(2) . ?
C7 C8 1.395(3) . ?
C7 C12 1.523(3) . ?
C8 H8 0.9500 . ?
C8 C9 1.382(3) . ?
C9 H9 0.9500 . ?
C9 C10 1.377(3) . ?
C10 H10 0.9500 . ?
C10 C11 1.395(2) . ?
C11 C15 1.526(3) . ?
C12 H12 1.0000 . ?
C12 C13 1.519(3) . ?
C12 C14 1.523(3) . ?
C13 H13A 0.9800 . ?
C13 H13B 0.9800 . ?
C13 H13C 0.9800 . ?
C14 H14A 0.9800 . ?
C14 H14B 0.9800 . ?
C14 H14C 0.9800 . ?
C15 H15 1.0000 . ?
C15 C16 1.523(3) . ?
C15 C17 1.540(3) . ?
C16 H16A 0.9800 . ?
C16 H16B 0.9800 . ?
C16 H16C 0.9800 . ?
C17 H17A 0.9800 . ?
C17 H17B 0.9800 . ?
C17 H17C 0.9800 . ?
C18 C19 1.407(2) . ?
C18 C23 1.402(2) . ?
C19 C20 1.395(2) . ?
C19 C24 1.522(2) . ?
C20 H20 0.9500 . ?
C20 C21 1.380(3) . ?
C21 H21 0.9500 . ?
C21 C22 1.382(3) . ?
C22 H22 0.9500 . ?
C22 C23 1.397(2) . ?
C23 C27 1.519(2) . ?
C24 H24 1.0000 . ?
C24 C25 1.524(3) . ?
C24 C26 1.532(3) . ?
C25 H25A 0.9800 . ?
C25 H25B 0.9800 . ?
C25 H25C 0.9800 . ?
C26 H26A 0.9800 . ?
C26 H26B 0.9800 . ?
C26 H26C 0.9800 . ?
C27 H27 1.0000 . ?
C27 C28 1.530(3) . ?
C27 C29 1.531(3) . ?
C28 H28A 0.9800 . ?
C28 H28B 0.9800 . ?
C28 H28C 0.9800 . ?
C29 H29A 0.9800 . ?
C29 H29B 0.9800 . ?
C29 H29C 0.9800 . ?
C30 C31 1.394(3) . ?
C30 C35 1.391(3) . ?
C31 H31 0.9500 . ?
C31 C32 1.387(3) . ?
C32 H32 0.9500 . ?
C32 C33 1.376(4) . ?
C33 H33 0.9500 . ?
C33 C34 1.378(4) . ?
C34 H34 0.9500 . ?
C34 C35 1.392(3) . ?
C35 H35 0.9500 . ?
C36 C37 1.411(9) . ?
C36 C41 1.387(10) . ?
C36 S2A 1.789(8) . ?
C36 C37A 1.367(14) . ?
C36 C41A 1.412(14) . ?
C37 H37 0.9500 . ?
C37 C38 1.388(5) . ?
C38 H38 0.9500 . ?
C38 C39 1.382(6) . ?
C39 H39 0.9500 . ?
C39 C40 1.375(6) . ?
C40 H40 0.9500 . ?
C40 C41 1.396(6) . ?
C41 H41 0.9500 . ?
C1T C2T 1.388(12) . ?
C1T C6T 1.416(12) . ?
C1T C7T 1.442(13) . ?
C2T H2T 0.9500 . ?
C2T C3T 1.408(12) . ?
C3T H3T 0.9500 . ?
C3T C4T 1.346(12) . ?
C4T H4T 0.9500 . ?
C4T C5T 1.395(13) . ?
C5T H5T 0.9500 . ?
C5T C6T 1.368(12) . ?
C6T H6T 0.9500 . ?
C7T H7TA 0.9800 . ?
C7T H7TB 0.9800 . ?
C7T H7TC 0.9800 . ?
C37A H37A 0.9500 . ?
C37A C38A 1.397(9) . ?
C38A H38A 0.9500 . ?
C38A C39A 1.377(9) . ?
C39A H39A 0.9500 . ?
C39A C40A 1.375(9) . ?
C40A H40A 0.9500 . ?
C40A C41A 1.392(9) . ?
C41A H41A 0.9500 . ?
C1U C2U 1.371(13) . ?
C1U C6U 1.389(13) . ?
C1U C7U 1.459(14) . ?
C2U H2U 0.9500 . ?
C2U C3U 1.377(14) . ?
C3U H3U 0.9500 . ?
C3U C4U 1.385(14) . ?
C4U H4U 0.9500 . ?
C4U C5U 1.372(14) . ?
C5U H5U 0.9500 . ?
C5U C6U 1.385(13) . ?
C6U H6U 0.9500 . ?
C7U H7UA 0.9800 . ?
C7U H7UB 0.9800 . ?
C7U H7UC 0.9800 . ?
C1V C2V 1.367(7) . ?
C1V C6V 1.377(7) . ?
C1V C7V 1.498(7) . ?
C2V H2V 0.9500 . ?
C2V C3V 1.347(7) . ?
C3V H3V 0.9500 . ?
C3V C4V 1.370(7) . ?
C4V H4V 0.9500 . ?
C4V C5V 1.395(7) . ?
C5V H5V 0.9500 . ?
C5V C6V 1.405(7) . ?
C6V H6V 0.9500 . ?
C7V H7VA 0.9800 . ?
C7V H7VB 0.9800 . ?
C7V H7VC 0.9800 . ?

loop_
_geom_torsion_atom_site_label_1
_geom_torsion_atom_site_label_2
_geom_torsion_atom_site_label_3
_geom_torsion_atom_site_label_4
_geom_torsion
_geom_torsion_site_symmetry_1
_geom_torsion_site_symmetry_2
_geom_torsion_site_symmetry_3
_geom_torsion_site_symmetry_4
_geom_torsion_publ_flag
Tb1 S1 C30 C31 -89.31(15) . . . . ?
Tb1 S1 C30 C35 92.15(15) . . . . ?
Tb1 S2 C36 C37 -115.6(9) . . . . ?
Tb1 S2 C36 C37 82.4(8) 2_566 . . . ?
Tb1 S2 C36 C41 -94.1(10) 2_566 . . . ?
Tb1 S2 C36 C41 67.8(10) . . . . ?
Tb1 N1 C1 C2 -35.53(18) . . . . ?
Tb1 N1 C1 C4 143.99(14) . . . . ?
Tb1 N1 C6 C7 -49.7(2) . . . . ?
Tb1 N1 C6 C11 129.39(15) . . . . ?
Tb1 N2 C3 C2 27.99(19) . . . . ?
Tb1 N2 C3 C5 -150.85(14) . . . . ?
Tb1 N2 C18 C19 73.02(19) . . . . ?
Tb1 N2 C18 C23 -106.46(16) . . . . ?
Tb1 C1 C2 C3 -43.39(19) . . . . ?
S1 C30 C31 C32 179.11(15) . . . . ?
S1 C30 C35 C34 -179.85(15) . . . . ?
S2 C36 C37 C38 -177.9(8) . . . . ?
S2 C36 C41 C40 176.5(9) . . . . ?
N1 C1 C2 C3 -16.9(3) . . . . ?
N1 C6 C7 C8 176.70(17) . . . . ?
N1 C6 C7 C12 -5.1(3) . . . . ?
N1 C6 C11 C10 -177.15(16) . . . . ?
N1 C6 C11 C15 2.6(3) . . . . ?
N2 C18 C19 C20 -178.02(15) . . . . ?
N2 C18 C19 C24 2.1(2) . . . . ?
N2 C18 C23 C22 -179.51(15) . . . . ?
N2 C18 C23 C27 -1.9(2) . . . . ?
C1 N1 C6 C7 103.71(19) . . . . ?
C1 N1 C6 C11 -77.2(2) . . . . ?
C1 C2 C3 Tb1 42.93(19) . . . . ?
C1 C2 C3 N2 22.1(3) . . . . ?
C1 C2 C3 C5 -158.98(18) . . . . ?
C3 N2 C18 C19 -79.8(2) . . . . ?
C3 N2 C18 C23 100.75(18) . . . . ?
C4 C1 C2 C3 163.59(18) . . . . ?
C6 N1 C1 Tb1 -160.60(17) . . . . ?
C6 N1 C1 C2 163.87(16) . . . . ?
C6 N1 C1 C4 -16.6(2) . . . . ?
C6 C7 C8 C9 1.2(3) . . . . ?
C6 C7 C12 C13 115.2(2) . . . . ?
C6 C7 C12 C14 -120.4(2) . . . . ?
C6 C11 C15 C16 -119.44(19) . . . . ?
C6 C11 C15 C17 117.79(19) . . . . ?
C7 C6 C11 C10 1.9(3) . . . . ?
C7 C6 C11 C15 -178.31(16) . . . . ?
C7 C8 C9 C10 0.3(3) . . . . ?
C8 C7 C12 C13 -66.7(2) . . . . ?
C8 C7 C12 C14 57.8(3) . . . . ?
C8 C9 C10 C11 -0.8(3) . . . . ?
C9 C10 C11 C6 -0.3(3) . . . . ?
C9 C10 C11 C15 179.92(19) . . . . ?
C10 C11 C15 C16 60.3(2) . . . . ?
C10 C11 C15 C17 -62.5(2) . . . . ?
C11 C6 C7 C8 -2.4(3) . . . . ?
C11 C6 C7 C12 175.77(17) . . . . ?
C12 C7 C8 C9 -177.0(2) . . . . ?
C18 N2 C3 Tb1 158.70(17) . . . . ?
C18 N2 C3 C2 -173.32(15) . . . . ?
C18 N2 C3 C5 7.8(2) . . . . ?
C18 C19 C20 C21 -2.7(3) . . . . ?
C18 C19 C24 C25 -108.0(2) . . . . ?
C18 C19 C24 C26 128.06(18) . . . . ?
C18 C23 C27 C28 152.67(17) . . . . ?
C18 C23 C27 C29 -83.9(2) . . . . ?
C19 C18 C23 C22 1.0(3) . . . . ?
C19 C18 C23 C27 178.64(16) . . . . ?
C19 C20 C21 C22 1.4(3) . . . . ?
C20 C19 C24 C25 72.1(2) . . . . ?
C20 C19 C24 C26 -51.8(2) . . . . ?
C20 C21 C22 C23 1.2(3) . . . . ?
C21 C22 C23 C18 -2.4(3) . . . . ?
C21 C22 C23 C27 179.98(17) . . . . ?
C22 C23 C27 C28 -29.8(2) . . . . ?
C22 C23 C27 C29 93.7(2) . . . . ?
C23 C18 C19 C20 1.4(3) . . . . ?
C23 C18 C19 C24 -178.45(16) . . . . ?
C24 C19 C20 C21 177.24(17) . . . . ?
C30 C31 C32 C33 1.2(3) . . . . ?
C31 C30 C35 C34 1.6(3) . . . . ?
C31 C32 C33 C34 0.7(3) . . . . ?
C32 C33 C34 C35 -1.4(3) . . . . ?
C33 C34 C35 C30 0.3(3) . . . . ?
C35 C30 C31 C32 -2.3(3) . . . . ?
C36 C37 C38 C39 2.6(16) . . . . ?
C36 C37A C38A C39A 1(2) . . . . ?
C37 C36 C41 C40 0.0(19) . . . . ?
C37 C38 C39 C40 -2.6(11) . . . . ?
C38 C39 C40 C41 1.2(12) . . . . ?
C39 C40 C41 C36 0.1(18) . . . . ?
C41 C36 C37 C38 -1.3(18) . . . . ?
C1T C2T C3T C4T 0(2) . . . . ?
C2T C1T C6T C5T 4(2) . . . . ?
C2T C3T C4T C5T 3(2) . . . . ?
C3T C4T C5T C6T -2(2) . . . . ?
C4T C5T C6T C1T -1(2) . . . . ?
C6T C1T C2T C3T -3(2) . . . . ?
C7T C1T C2T C3T -178.3(14) . . . . ?
C7T C1T C6T C5T 179.1(14) . . . . ?
S2A C36 C37A C38A -176.3(13) . . . . ?
S2A C36 C41A C40A 172.7(14) . . . . ?
C37A C36 S2A Tb1 72.5(13) . . . 2_566 ?
C37A C36 S2A Tb1 -94.2(14) . . . . ?
C37A C36 C41A C40A -6(3) . . . . ?
C37A C38A C39A C40A -2.0(18) . . . . ?
C38A C39A C40A C41A -2(2) . . . . ?
C39A C40A C41A C36 6(3) . . . . ?
C41A C36 S2A Tb1 -106.7(14) . . . 2_566 ?
C41A C36 S2A Tb1 86.6(14) . . . . ?
C41A C36 C37A C38A 3(3) . . . . ?
C1U C2U C3U C4U -3(6) . . . . ?
C2U C1U C6U C5U 2(4) . . . . ?
C2U C3U C4U C5U 5(6) . . . . ?
C3U C4U C5U C6U -3(4) . . . . ?
C4U C5U C6U C1U 0(4) . . . . ?
C6U C1U C2U C3U -1(4) . . . . ?
C7U C1U C2U C3U -175(3) . . . . ?
C7U C1U C6U C5U 177(2) . . . . ?
C1V C2V C3V C4V 1.5(9) . . . . ?
C2V C1V C6V C5V 2.1(9) . . . . ?
C2V C3V C4V C5V -1.3(8) . . . . ?
C3V C4V C5V C6V 1.4(7) . . . . ?
C4V C5V C6V C1V -1.9(9) . . . . ?
C6V C1V C2V C3V -1.9(9) . . . . ?
C7V C1V C2V C3V 178.7(5) . . . . ?
C7V C1V C6V C5V -178.5(6) . . . . ?
